data_7714733
loop_
_publ_author_name
'Sanz-Garrido, Jorge'
'Martin, Avelino'
'Gonz&#xe1;lez-Arellano, Camino'
'Flores, Juan C.'

_publ_section_title
;
 Half-sandwich Ni(II) complexes bearing enantiopure bidentate
 NHC-carboxylate ligands: efficient catalysts for the hydrosilylative
 reduction of acetophenones.
;
_journal_issue 4
_journal_name_full 'Dalton transactions (Cambridge, England : 2003)'
_journal_page_first 1460
_journal_page_last 1468
_journal_paper_doi 10.1039/d3dt03739h
_journal_volume 53
_journal_year 2024
_chemical_absolute_configuration unk
_chemical_formula_moiety 'C36 H46 N4 Ni O4'
_chemical_formula_sum 'C36 H46 N4 Ni O4'
_chemical_formula_weight 657.48
_space_group_crystal_system triclinic
_space_group_IT_number 1
_space_group_name_Hall 'P 1'
_space_group_name_H-M_alt 'P 1'
_atom_sites_solution_hydrogens geom
_audit_creation_date 2023-10-18
_audit_creation_method
;
Olex2 1.5
(compiled 2023.08.24 svn.re1ec1418 for OlexSys, GUI svn.r6817)
;
_audit_update_record
;
2023-10-23 deposited with the CCDC.	2023-12-15 downloaded from the CCDC.
;
_cell_angle_alpha 71.267(2)
_cell_angle_beta 81.256(2)
_cell_angle_gamma 77.531(2)
_cell_formula_units_Z 1
_cell_length_a 7.9269(4)
_cell_length_b 10.0993(5)
_cell_length_c 11.2121(5)
_cell_measurement_reflns_used 9972
_cell_measurement_temperature 200.00
_cell_measurement_theta_max 27.497
_cell_measurement_theta_min 2.429
_cell_volume 826.67(7)
_computing_cell_refinement 'SAINT V8.40B (Bruker, 2019)'
_computing_data_collection 'Apex3 v2019.11-0 (Bruker, 2019)'
_computing_data_reduction 'SAINT V8.40B (Bruker, 2019)'
_computing_molecular_graphics 'Olex2 1.5 (Dolomanov et al., 2009)'
_computing_publication_material 'Olex2 1.5 (Dolomanov et al., 2009)'
_computing_structure_refinement
;
SHELXL-2018/3 (Sheldrick, 2015, 2018), 
;
_computing_structure_solution 'ShelXT (Sheldrick, 2015)'
_diffrn_ambient_temperature 200.00
_diffrn_detector_area_resol_mean 7.4074
_diffrn_measured_fraction_theta_full 0.994
_diffrn_measured_fraction_theta_max 0.995
_diffrn_measurement_device '\k-geometry diffractometer'
_diffrn_measurement_device_type
;
Bruker AXS D8 Venture diffractometer with PhotonIII_C14 charge-integrating and 
photon counting pixel array detector
;
_diffrn_measurement_method 'omega and phi scans'
_diffrn_radiation_collimation 'focusing mirrors'
_diffrn_radiation_monochromator 'multilayer mirror optics'
_diffrn_radiation_type MoK\a
_diffrn_radiation_wavelength 0.71073
_diffrn_reflns_av_R_equivalents 0.0471
_diffrn_reflns_av_unetI/netI 0.0364
_diffrn_reflns_Laue_measured_fraction_full 0.994
_diffrn_reflns_Laue_measured_fraction_max 0.995
_diffrn_reflns_limit_h_max 10
_diffrn_reflns_limit_h_min -10
_diffrn_reflns_limit_k_max 13
_diffrn_reflns_limit_k_min -13
_diffrn_reflns_limit_l_max 14
_diffrn_reflns_limit_l_min -14
_diffrn_reflns_number 42919
_diffrn_reflns_point_group_measured_fraction_full 0.991
_diffrn_reflns_point_group_measured_fraction_max 0.991
_diffrn_reflns_theta_full 25.000
_diffrn_reflns_theta_max 27.511
_diffrn_reflns_theta_min 3.300
_diffrn_source 'microfocus sealed tube'
_diffrn_source_current 1.4
_diffrn_source_power 0.07
_diffrn_source_type 'INCOATEC I\ms 3.0'
_diffrn_source_voltage 50.0
_exptl_absorpt_coefficient_mu 0.632
_exptl_absorpt_correction_T_max 0.7456
_exptl_absorpt_correction_T_min 0.7080
_exptl_absorpt_correction_type multi-scan
_exptl_absorpt_process_details
;
SADABS-2016/2 (Bruker,2016) was used for absorption correction.
wR2(int) was 0.0926 before and 0.0664 after correction.
The Ratio of minimum to maximum transmission is 0.9496.
The \l/2 correction factor is Not present.
;
_exptl_crystal_colour yellow
_exptl_crystal_colour_primary yellow
_exptl_crystal_density_diffrn 1.321
_exptl_crystal_description prism
_exptl_crystal_F_000 350
_exptl_crystal_size_max 0.24
_exptl_crystal_size_mid 0.205
_exptl_crystal_size_min 0.078
_refine_diff_density_max 0.252
_refine_diff_density_min -0.209
_refine_diff_density_rms 0.040
_refine_ls_abs_structure_details
;
 Refined as an inversion twin.
;
_refine_ls_abs_structure_Flack 0.025(12)
_refine_ls_extinction_method none
_refine_ls_goodness_of_fit_ref 1.028
_refine_ls_hydrogen_treatment constr
_refine_ls_matrix_type full
_refine_ls_number_parameters 417
_refine_ls_number_reflns 7558
_refine_ls_number_restraints 3
_refine_ls_restrained_S_all 1.027
_refine_ls_R_factor_all 0.0331
_refine_ls_R_factor_gt 0.0297
_refine_ls_shift/su_max 0.000
_refine_ls_shift/su_mean 0.000
_refine_ls_structure_factor_coef Fsqd
_refine_ls_weighting_details 'w=1/[\s^2^(Fo^2^)+(0.0293P)^2^+0.2160P] where P=(Fo^2^+2Fc^2^)/3'
_refine_ls_weighting_scheme calc
_refine_ls_wR_factor_gt 0.0668
_refine_ls_wR_factor_ref 0.0683
_reflns_Friedel_coverage 0.992
_reflns_Friedel_fraction_full 0.988
_reflns_Friedel_fraction_max 0.987
_reflns_number_gt 7168
_reflns_number_total 7558
_reflns_threshold_expression 'I > 2\s(I)'
_cod_data_source_file d3dt03739h2.cif
_cod_data_source_block jcf_ile2ni_0m_b
_cod_depositor_comments 'Adding full bibliography for 7714726--7714736.cif.'
_cod_database_code 7714733
_shelx_shelxl_version_number 2018/3
_shelx_space_group_comment
;
The symmetry employed for this shelxl refinement is uniquely defined
by the following loop, which should always be used as a source of
symmetry information in preference to the above space-group names.
They are only intended as comments.
;
_shelx_estimated_absorpt_t_max 0.952
_shelx_estimated_absorpt_t_min 0.863
_olex2_refinement_description
;
1. Twinned data refinement
 Scales: 0.975(12)
 0.025(12)
2. Fixed Uiso
 At 1.2 times of:
  All C(H) groups, All C(H,H) groups
 At 1.5 times of:
  All C(H,H,H) groups
3.a Ternary CH refined with riding coordinates:
 C4(H4), C5(H5), C24(H24), C25(H25)
3.b Secondary CH2 refined with riding coordinates:
 C6(H6A,H6B), C26(H26A,H26B)
3.c Aromatic/amide H refined with riding coordinates:
 C2(H2), C3(H3), C12(H12), C14(H14), C22(H22), C23(H23), C32(H32), C34(H34)
3.d Idealised Me refined as rotating group:
 C7(H7A,H7B,H7C), C8(H8A,H8B,H8C), C16(H16A,H16B,H16C), C17(H17A,H17B,H17C),
 C18(H18A,H18B,H18C), C27(H27A,H27B,H27C), C28(H28A,H28B,H28C), C36(H36A,H36B,
 H36C), C37(H37A,H37B,H37C), C38(H38A,H38B,H38C)
;
_olex2_submission_special_instructions 'No special instructions were received'

loop_
_space_group_symop_operation_xyz
'x, y, z'

loop_
_atom_site_label
_atom_site_type_symbol
_atom_site_fract_x
_atom_site_fract_y
_atom_site_fract_z
_atom_site_U_iso_or_equiv
_atom_site_adp_type
_atom_site_occupancy
_atom_site_site_symmetry_order
_atom_site_calc_flag
_atom_site_refinement_flags_posn
_atom_site_refinement_flags_adp
_atom_site_refinement_flags_occupancy
_atom_site_disorder_assembly
_atom_site_disorder_group
C1 C 0.5582(5) 0.6344(4) 0.6246(4) 0.0216(9) Uani 1 1 d . . . . .
C2 C 0.6395(6) 0.7946(4) 0.6942(4) 0.0288(9) Uani 1 1 d . . . . .
H2 H 0.677692 0.877731 0.693698 0.035 Uiso 1 1 calc R U . . .
C3 C 0.6018(5) 0.6888(4) 0.7959(4) 0.0306(9) Uani 1 1 d . . . . .
H3 H 0.608327 0.682132 0.881579 0.037 Uiso 1 1 calc R U . . .
C9 C 0.4719(5) 0.8529(4) 0.3931(4) 0.0232(9) Uani 1 1 d . . . . .
C4 C 0.6284(5) 0.8499(4) 0.4597(4) 0.0226(7) Uani 1 1 d . . . . .
H4 H 0.624460 0.948847 0.461539 0.027 Uiso 1 1 calc R U . . .
C5 C 0.7998(4) 0.8081(3) 0.3824(3) 0.0291(7) Uani 1 1 d . . . . .
H5 H 0.786191 0.728188 0.352305 0.035 Uiso 1 1 calc R U . . .
C6 C 0.9585(4) 0.7581(4) 0.4584(3) 0.0373(8) Uani 1 1 d . . . . .
H6A H 1.060107 0.789672 0.401694 0.045 Uiso 1 1 calc R U . . .
H6B H 0.938588 0.805216 0.525622 0.045 Uiso 1 1 calc R U . . .
C7 C 1.0016(7) 0.5990(5) 0.5192(6) 0.0668(13) Uani 1 1 d . . . . .
H7A H 1.012421 0.550567 0.454668 0.100 Uiso 1 1 calc R U . . .
H7B H 0.908971 0.568241 0.584402 0.100 Uiso 1 1 calc R U . . .
H7C H 1.111475 0.575303 0.557758 0.100 Uiso 1 1 calc R U . . .
C8 C 0.8247(6) 0.9348(5) 0.2661(4) 0.0461(9) Uani 1 1 d . . . . .
H8A H 0.720955 0.965128 0.219634 0.069 Uiso 1 1 calc R U . . .
H8B H 0.925574 0.907227 0.211199 0.069 Uiso 1 1 calc R U . . .
H8C H 0.843515 1.013429 0.292891 0.069 Uiso 1 1 calc R U . . .
C10 C 0.4627(5) 0.4779(4) 0.8337(4) 0.0230(8) Uani 1 1 d . . . . .
C11 C 0.2818(6) 0.5097(4) 0.8496(4) 0.0273(9) Uani 1 1 d . . . . .
C12 C 0.1971(6) 0.4043(5) 0.9292(4) 0.0333(10) Uani 1 1 d . . . . .
H12 H 0.074129 0.423865 0.941674 0.040 Uiso 1 1 calc R U . . .
C13 C 0.2833(6) 0.2719(4) 0.9915(4) 0.0281(9) Uani 1 1 d . . . . .
C14 C 0.4643(6) 0.2448(4) 0.9745(4) 0.0279(9) Uani 1 1 d . . . . .
H14 H 0.525842 0.154290 1.017628 0.034 Uiso 1 1 calc R U . . .
C15 C 0.5570(6) 0.3485(4) 0.8951(4) 0.0270(9) Uani 1 1 d . . . . .
C16 C 0.1850(6) 0.6556(5) 0.7855(5) 0.0405(11) Uani 1 1 d . . . . .
H16A H 0.208965 0.724493 0.822681 0.061 Uiso 1 1 calc R U . . .
H16B H 0.060154 0.654583 0.797341 0.061 Uiso 1 1 calc R U . . .
H16C H 0.222943 0.682624 0.694993 0.061 Uiso 1 1 calc R U . . .
C17 C 0.1858(7) 0.1589(5) 1.0767(5) 0.0424(11) Uani 1 1 d . . . . .
H17A H 0.111957 0.194974 1.141977 0.064 Uiso 1 1 calc R U . . .
H17B H 0.268557 0.074551 1.116868 0.064 Uiso 1 1 calc R U . . .
H17C H 0.113567 0.133596 1.026702 0.064 Uiso 1 1 calc R U . . .
C18 C 0.7518(6) 0.3173(5) 0.8767(5) 0.0402(11) Uani 1 1 d . . . . .
H18A H 0.788266 0.307623 0.791980 0.060 Uiso 1 1 calc R U . . .
H18B H 0.795409 0.228656 0.940271 0.060 Uiso 1 1 calc R U . . .
H18C H 0.798553 0.395368 0.886017 0.060 Uiso 1 1 calc R U . . .
C29 C 0.5441(5) 0.2556(4) 0.6207(4) 0.0223(8) Uani 1 1 d . . . . .
C21 C 0.4641(5) 0.4672(4) 0.3879(3) 0.0187(8) Uani 1 1 d . . . . .
C22 C 0.4040(6) 0.2878(4) 0.3310(4) 0.0297(9) Uani 1 1 d . . . . .
H22 H 0.369379 0.201454 0.336713 0.036 Uiso 1 1 calc R U . . .
C23 C 0.4644(6) 0.3809(4) 0.2264(4) 0.0315(9) Uani 1 1 d . . . . .
H23 H 0.479645 0.373187 0.143055 0.038 Uiso 1 1 calc R U . . .
C24 C 0.3656(5) 0.2798(3) 0.5679(3) 0.0205(7) Uani 1 1 d . . . . .
H24 H 0.285530 0.353693 0.601101 0.025 Uiso 1 1 calc R U . . .
C25 C 0.2757(4) 0.1522(3) 0.6006(3) 0.0250(6) Uani 1 1 d . . . . .
H25 H 0.350312 0.078492 0.564328 0.030 Uiso 1 1 calc R U . . .
C26 C 0.0989(4) 0.1952(3) 0.5457(3) 0.0322(7) Uani 1 1 d . . . . .
H26A H 0.013515 0.242470 0.600098 0.039 Uiso 1 1 calc R U . . .
H26B H 0.109235 0.264707 0.460595 0.039 Uiso 1 1 calc R U . . .
C27 C 0.0323(5) 0.0697(4) 0.5356(4) 0.0466(9) Uani 1 1 d . . . . .
H27A H 0.112757 0.025918 0.477627 0.070 Uiso 1 1 calc R U . . .
H27B H -0.082354 0.102227 0.503271 0.070 Uiso 1 1 calc R U . . .
H27C H 0.023620 -0.000308 0.619272 0.070 Uiso 1 1 calc R U . . .
C28 C 0.2510(5) 0.0898(4) 0.7447(3) 0.0388(8) Uani 1 1 d . . . . .
H28A H 0.364700 0.055178 0.778519 0.058 Uiso 1 1 calc R U . . .
H28B H 0.187498 0.010842 0.766371 0.058 Uiso 1 1 calc R U . . .
H28C H 0.185130 0.163535 0.781456 0.058 Uiso 1 1 calc R U . . .
C30 C 0.5870(5) 0.6014(4) 0.1785(3) 0.0210(8) Uani 1 1 d . . . . .
C31 C 0.7670(6) 0.5734(4) 0.1643(4) 0.0258(8) Uani 1 1 d . . . . .
C32 C 0.8499(5) 0.6813(4) 0.0807(4) 0.0269(9) Uani 1 1 d . . . . .
H32 H 0.973025 0.665588 0.069227 0.032 Uiso 1 1 calc R U . . .
C33 C 0.7568(6) 0.8106(4) 0.0141(4) 0.0260(8) Uani 1 1 d . . . . .
C34 C 0.5782(5) 0.8329(4) 0.0332(4) 0.0241(8) Uani 1 1 d . . . . .
H34 H 0.514103 0.921965 -0.010545 0.029 Uiso 1 1 calc R U . . .
C35 C 0.4887(5) 0.7297(4) 0.1142(4) 0.0235(8) Uani 1 1 d . . . . .
C36 C 0.8708(6) 0.4368(5) 0.2379(5) 0.0427(12) Uani 1 1 d . . . . .
H36A H 0.857103 0.431424 0.327555 0.064 Uiso 1 1 calc R U . . .
H36B H 0.993514 0.433055 0.206417 0.064 Uiso 1 1 calc R U . . .
H36C H 0.829666 0.356574 0.227693 0.064 Uiso 1 1 calc R U . . .
C37 C 0.8508(6) 0.9244(5) -0.0744(4) 0.0372(10) Uani 1 1 d . . . . .
H37A H 0.858343 0.993191 -0.031413 0.056 Uiso 1 1 calc R U . . .
H37B H 0.787283 0.973118 -0.149537 0.056 Uiso 1 1 calc R U . . .
H37C H 0.967968 0.880959 -0.099931 0.056 Uiso 1 1 calc R U . . .
C38 C 0.2952(6) 0.7554(5) 0.1308(5) 0.0372(10) Uani 1 1 d . . . . .
H38A H 0.254477 0.664865 0.152795 0.056 Uiso 1 1 calc R U . . .
H38B H 0.249299 0.819034 0.051884 0.056 Uiso 1 1 calc R U . . .
H38C H 0.254796 0.799323 0.198764 0.056 Uiso 1 1 calc R U . . .
N1 N 0.6125(5) 0.7605(3) 0.5907(3) 0.0217(7) Uani 1 1 d . . . . .
N2 N 0.5514(4) 0.5906(3) 0.7525(3) 0.0229(7) Uani 1 1 d . . . . .
N3 N 0.4025(4) 0.3446(3) 0.4300(3) 0.0202(7) Uani 1 1 d . . . . .
N4 N 0.5002(4) 0.4901(3) 0.2623(3) 0.0238(7) Uani 1 1 d . . . . .
Ni1 Ni 0.51074(6) 0.55326(5) 0.50585(5) 0.01785(8) Uani 1 1 d . . . . .
O1 O 0.4247(4) 0.7351(3) 0.4049(3) 0.0235(6) Uani 1 1 d . . . . .
O2 O 0.3984(4) 0.9680(3) 0.3288(3) 0.0376(8) Uani 1 1 d . . . . .
O3 O 0.6027(4) 0.3709(3) 0.6046(3) 0.0246(6) Uani 1 1 d . . . . .
O4 O 0.6195(4) 0.1371(3) 0.6712(3) 0.0343(7) Uani 1 1 d . . . . .

loop_
_atom_site_aniso_label
_atom_site_aniso_U_11
_atom_site_aniso_U_22
_atom_site_aniso_U_33
_atom_site_aniso_U_23
_atom_site_aniso_U_13
_atom_site_aniso_U_12
C1 0.0217(19) 0.0154(17) 0.028(2) -0.0081(16) -0.0008(17) -0.0027(15)
C2 0.037(2) 0.0263(18) 0.032(2) -0.0170(16) -0.0036(16) -0.0132(16)
C3 0.043(2) 0.0297(19) 0.0255(18) -0.0133(15) -0.0044(15) -0.0111(16)
C9 0.030(2) 0.0194(18) 0.021(2) -0.0079(16) 0.0014(16) -0.0057(16)
C4 0.0245(17) 0.0184(15) 0.0260(17) -0.0082(13) -0.0005(13) -0.0050(12)
C5 0.0281(16) 0.0296(16) 0.0352(17) -0.0170(13) 0.0031(13) -0.0099(12)
C6 0.0258(16) 0.0415(19) 0.049(2) -0.0206(16) 0.0010(14) -0.0072(14)
C7 0.049(2) 0.048(3) 0.104(4) -0.027(3) -0.025(3) 0.007(2)
C8 0.046(2) 0.059(3) 0.0333(19) -0.0117(19) 0.0108(16) -0.022(2)
C10 0.0278(18) 0.0231(17) 0.0212(17) -0.0093(14) -0.0002(14) -0.0080(14)
C11 0.035(2) 0.0214(16) 0.0238(19) -0.0061(14) -0.0055(15) -0.0005(15)
C12 0.030(2) 0.038(2) 0.031(2) -0.0101(17) 0.0021(16) -0.0070(17)
C13 0.040(2) 0.0251(17) 0.0214(19) -0.0066(14) -0.0033(16) -0.0097(16)
C14 0.037(2) 0.0199(16) 0.0281(19) -0.0063(14) -0.0104(16) -0.0045(14)
C15 0.036(2) 0.0257(17) 0.0221(18) -0.0081(14) -0.0087(15) -0.0042(15)
C16 0.033(2) 0.036(2) 0.042(2) -0.0046(19) -0.0001(17) 0.0008(17)
C17 0.051(3) 0.037(2) 0.037(2) -0.0041(18) 0.003(2) -0.0179(19)
C18 0.029(2) 0.039(2) 0.050(3) -0.0073(19) -0.0126(18) -0.0043(17)
C29 0.024(2) 0.0178(18) 0.025(2) -0.0061(16) -0.0037(16) -0.0029(15)
C21 0.024(2) 0.0169(16) 0.016(2) -0.0045(14) -0.0018(15) -0.0064(15)
C22 0.044(2) 0.0232(17) 0.0271(19) -0.0120(15) 0.0001(16) -0.0134(16)
C23 0.048(2) 0.031(2) 0.0253(18) -0.0174(15) 0.0002(16) -0.0172(17)
C24 0.0274(17) 0.0138(14) 0.0196(15) -0.0036(11) 0.0006(13) -0.0061(12)
C25 0.0292(15) 0.0190(13) 0.0277(15) -0.0072(11) 0.0020(12) -0.0089(11)
C26 0.0286(16) 0.0320(16) 0.0389(18) -0.0121(14) 0.0007(13) -0.0115(13)
C27 0.038(2) 0.051(2) 0.062(3) -0.0287(19) 0.0030(18) -0.0211(17)
C28 0.048(2) 0.0356(19) 0.0302(18) -0.0034(15) 0.0075(15) -0.0199(17)
C30 0.031(2) 0.0183(16) 0.0150(16) -0.0045(12) -0.0015(13) -0.0078(13)
C31 0.0290(19) 0.0261(18) 0.0225(18) -0.0077(14) 0.0006(14) -0.0063(15)
C32 0.0214(18) 0.0303(18) 0.028(2) -0.0065(15) -0.0012(14) -0.0072(14)
C33 0.0316(19) 0.0282(18) 0.0229(18) -0.0104(15) 0.0012(15) -0.0137(15)
C34 0.035(2) 0.0175(15) 0.0190(16) -0.0053(13) -0.0037(14) -0.0022(14)
C35 0.0231(17) 0.0285(18) 0.0225(18) -0.0108(15) -0.0001(13) -0.0088(14)
C36 0.036(2) 0.031(2) 0.048(3) 0.0021(18) -0.0058(19) 0.0015(18)
C37 0.043(2) 0.033(2) 0.032(2) -0.0038(17) 0.0035(18) -0.0158(18)
C38 0.0272(19) 0.037(2) 0.043(2) -0.0053(18) -0.0057(17) -0.0061(16)
N1 0.0275(17) 0.0163(14) 0.0217(16) -0.0059(12) -0.0007(13) -0.0054(13)
N2 0.0321(16) 0.0198(13) 0.0207(15) -0.0085(11) -0.0049(12) -0.0074(12)
N3 0.0251(16) 0.0186(15) 0.0218(16) -0.0097(13) -0.0032(12) -0.0075(13)
N4 0.0322(16) 0.0214(14) 0.0207(15) -0.0078(12) 0.0018(12) -0.0112(12)
Ni1 0.02276(15) 0.01424(14) 0.01893(14) -0.00688(11) -0.00189(11) -0.00533(11)
O1 0.0276(16) 0.0178(13) 0.0270(16) -0.0058(12) -0.0081(13) -0.0053(12)
O2 0.047(2) 0.0178(14) 0.0468(19) -0.0031(13) -0.0214(15) -0.0009(13)
O3 0.0305(16) 0.0181(13) 0.0275(16) -0.0081(12) -0.0054(13) -0.0057(12)
O4 0.0360(17) 0.0191(14) 0.0458(19) -0.0036(13) -0.0113(14) -0.0045(12)

loop_
_atom_type_symbol
_atom_type_description
_atom_type_scat_dispersion_real
_atom_type_scat_dispersion_imag
_atom_type_scat_source
C C 0.0033 0.0016 'International Tables Vol C Tables 4.2.6.8 and 6.1.1.4'
H H 0.0000 0.0000 'International Tables Vol C Tables 4.2.6.8 and 6.1.1.4'
N N 0.0061 0.0033 'International Tables Vol C Tables 4.2.6.8 and 6.1.1.4'
Ni Ni 0.3393 1.1124 'International Tables Vol C Tables 4.2.6.8 and 6.1.1.4'
O O 0.0106 0.0060 'International Tables Vol C Tables 4.2.6.8 and 6.1.1.4'

loop_
_geom_angle_atom_site_label_1
_geom_angle_atom_site_label_2
_geom_angle_atom_site_label_3
_geom_angle
_geom_angle_site_symmetry_1
_geom_angle_site_symmetry_3
_geom_angle_publ_flag
N1 C1 N2 104.3(3) . . ?
N1 C1 Ni1 122.9(3) . . ?
N2 C1 Ni1 132.8(3) . . ?
C3 C2 H2 126.6 . . ?
C3 C2 N1 106.9(4) . . ?
N1 C2 H2 126.6 . . ?
C2 C3 H3 126.6 . . ?
C2 C3 N2 106.9(4) . . ?
N2 C3 H3 126.6 . . ?
O1 C9 C4 118.8(3) . . ?
O2 C9 C4 118.5(4) . . ?
O2 C9 O1 122.6(4) . . ?
C9 C4 H4 107.2 . . ?
C9 C4 C5 110.4(3) . . ?
C5 C4 H4 107.2 . . ?
N1 C4 C9 109.8(3) . . ?
N1 C4 H4 107.2 . . ?
N1 C4 C5 114.7(3) . . ?
C4 C5 H5 107.8 . . ?
C6 C5 C4 113.7(3) . . ?
C6 C5 H5 107.8 . . ?
C8 C5 C4 108.2(3) . . ?
C8 C5 H5 107.8 . . ?
C8 C5 C6 111.2(3) . . ?
C5 C6 H6A 108.6 . . ?
C5 C6 H6B 108.6 . . ?
H6A C6 H6B 107.5 . . ?
C7 C6 C5 114.8(3) . . ?
C7 C6 H6A 108.6 . . ?
C7 C6 H6B 108.6 . . ?
C6 C7 H7A 109.5 . . ?
C6 C7 H7B 109.5 . . ?
C6 C7 H7C 109.5 . . ?
H7A C7 H7B 109.5 . . ?
H7A C7 H7C 109.5 . . ?
H7B C7 H7C 109.5 . . ?
C5 C8 H8A 109.5 . . ?
C5 C8 H8B 109.5 . . ?
C5 C8 H8C 109.5 . . ?
H8A C8 H8B 109.5 . . ?
H8A C8 H8C 109.5 . . ?
H8B C8 H8C 109.5 . . ?
C11 C10 N2 117.0(3) . . ?
C15 C10 C11 122.9(4) . . ?
C15 C10 N2 120.0(4) . . ?
C10 C11 C16 120.9(4) . . ?
C12 C11 C10 117.3(4) . . ?
C12 C11 C16 121.8(4) . . ?
C11 C12 H12 118.6 . . ?
C11 C12 C13 122.7(4) . . ?
C13 C12 H12 118.6 . . ?
C12 C13 C14 118.3(4) . . ?
C12 C13 C17 121.1(4) . . ?
C14 C13 C17 120.6(4) . . ?
C13 C14 H14 119.3 . . ?
C13 C14 C15 121.3(4) . . ?
C15 C14 H14 119.3 . . ?
C10 C15 C14 117.4(4) . . ?
C10 C15 C18 121.8(4) . . ?
C14 C15 C18 120.7(4) . . ?
C11 C16 H16A 109.5 . . ?
C11 C16 H16B 109.5 . . ?
C11 C16 H16C 109.5 . . ?
H16A C16 H16B 109.5 . . ?
H16A C16 H16C 109.5 . . ?
H16B C16 H16C 109.5 . . ?
C13 C17 H17A 109.5 . . ?
C13 C17 H17B 109.5 . . ?
C13 C17 H17C 109.5 . . ?
H17A C17 H17B 109.5 . . ?
H17A C17 H17C 109.5 . . ?
H17B C17 H17C 109.5 . . ?
C15 C18 H18A 109.5 . . ?
C15 C18 H18B 109.5 . . ?
C15 C18 H18C 109.5 . . ?
H18A C18 H18B 109.5 . . ?
H18A C18 H18C 109.5 . . ?
H18B C18 H18C 109.5 . . ?
O3 C29 C24 114.5(3) . . ?
O4 C29 C24 121.2(4) . . ?
O4 C29 O3 124.3(4) . . ?
N3 C21 N4 105.1(3) . . ?
N3 C21 Ni1 120.0(3) . . ?
N4 C21 Ni1 134.2(3) . . ?
C23 C22 H22 127.1 . . ?
C23 C22 N3 105.7(4) . . ?
N3 C22 H22 127.1 . . ?
C22 C23 H23 126.3 . . ?
C22 C23 N4 107.4(4) . . ?
N4 C23 H23 126.3 . . ?
C29 C24 H24 107.3 . . ?
C25 C24 C29 117.5(3) . . ?
C25 C24 H24 107.3 . . ?
N3 C24 C29 103.4(3) . . ?
N3 C24 H24 107.3 . . ?
N3 C24 C25 113.4(3) . . ?
C24 C25 H25 109.0 . . ?
C24 C25 C26 110.8(3) . . ?
C24 C25 C28 109.1(3) . . ?
C26 C25 H25 109.0 . . ?
C28 C25 H25 109.0 . . ?
C28 C25 C26 109.8(3) . . ?
C25 C26 H26A 109.0 . . ?
C25 C26 H26B 109.0 . . ?
H26A C26 H26B 107.8 . . ?
C27 C26 C25 112.7(3) . . ?
C27 C26 H26A 109.0 . . ?
C27 C26 H26B 109.0 . . ?
C26 C27 H27A 109.5 . . ?
C26 C27 H27B 109.5 . . ?
C26 C27 H27C 109.5 . . ?
H27A C27 H27B 109.5 . . ?
H27A C27 H27C 109.5 . . ?
H27B C27 H27C 109.5 . . ?
C25 C28 H28A 109.5 . . ?
C25 C28 H28B 109.5 . . ?
C25 C28 H28C 109.5 . . ?
H28A C28 H28B 109.5 . . ?
H28A C28 H28C 109.5 . . ?
H28B C28 H28C 109.5 . . ?
C31 C30 C35 123.1(4) . . ?
C31 C30 N4 117.5(3) . . ?
C35 C30 N4 119.4(4) . . ?
C30 C31 C32 117.1(4) . . ?
C30 C31 C36 122.3(4) . . ?
C32 C31 C36 120.6(4) . . ?
C31 C32 H32 119.1 . . ?
C33 C32 C31 121.8(4) . . ?
C33 C32 H32 119.1 . . ?
C32 C33 C37 120.2(4) . . ?
C34 C33 C32 118.6(4) . . ?
C34 C33 C37 121.2(4) . . ?
C33 C34 H34 118.9 . . ?
C33 C34 C35 122.3(4) . . ?
C35 C34 H34 118.9 . . ?
C30 C35 C38 121.6(4) . . ?
C34 C35 C30 117.2(4) . . ?
C34 C35 C38 121.2(4) . . ?
C31 C36 H36A 109.5 . . ?
C31 C36 H36B 109.5 . . ?
C31 C36 H36C 109.5 . . ?
H36A C36 H36B 109.5 . . ?
H36A C36 H36C 109.5 . . ?
H36B C36 H36C 109.5 . . ?
C33 C37 H37A 109.5 . . ?
C33 C37 H37B 109.5 . . ?
C33 C37 H37C 109.5 . . ?
H37A C37 H37B 109.5 . . ?
H37A C37 H37C 109.5 . . ?
H37B C37 H37C 109.5 . . ?
C35 C38 H38A 109.5 . . ?
C35 C38 H38B 109.5 . . ?
C35 C38 H38C 109.5 . . ?
H38A C38 H38B 109.5 . . ?
H38A C38 H38C 109.5 . . ?
H38B C38 H38C 109.5 . . ?
C1 N1 C2 111.4(3) . . ?
C1 N1 C4 122.8(3) . . ?
C2 N1 C4 125.7(3) . . ?
C1 N2 C3 110.5(3) . . ?
C1 N2 C10 124.5(3) . . ?
C3 N2 C10 123.2(3) . . ?
C21 N3 C22 111.0(3) . . ?
C21 N3 C24 119.4(3) . . ?
C22 N3 C24 129.1(3) . . ?
C21 N4 C23 110.8(3) . . ?
C21 N4 C30 125.1(3) . . ?
C23 N4 C30 123.6(3) . . ?
C1 Ni1 C21 178.8(2) . . ?
O1 Ni1 C1 89.13(14) . . ?
O1 Ni1 C21 92.07(14) . . ?
O1 Ni1 O3 178.49(18) . . ?
O3 Ni1 C1 91.08(14) . . ?
O3 Ni1 C21 87.73(14) . . ?
C9 O1 Ni1 128.5(3) . . ?
C29 O3 Ni1 126.1(3) . . ?

loop_
_geom_bond_atom_site_label_1
_geom_bond_atom_site_label_2
_geom_bond_distance
_geom_bond_site_symmetry_2
_geom_bond_publ_flag
C1 N1 1.352(5) . ?
C1 N2 1.354(5) . ?
C1 Ni1 1.890(4) . ?
C2 H2 0.9500 . ?
C2 C3 1.335(6) . ?
C2 N1 1.370(5) . ?
C3 H3 0.9500 . ?
C3 N2 1.386(5) . ?
C9 C4 1.533(6) . ?
C9 O1 1.284(5) . ?
C9 O2 1.228(5) . ?
C4 H4 1.0000 . ?
C4 C5 1.551(5) . ?
C4 N1 1.459(5) . ?
C5 H5 1.0000 . ?
C5 C6 1.530(5) . ?
C5 C8 1.529(5) . ?
C6 H6A 0.9900 . ?
C6 H6B 0.9900 . ?
C6 C7 1.514(5) . ?
C7 H7A 0.9800 . ?
C7 H7B 0.9800 . ?
C7 H7C 0.9800 . ?
C8 H8A 0.9800 . ?
C8 H8B 0.9800 . ?
C8 H8C 0.9800 . ?
C10 C11 1.397(6) . ?
C10 C15 1.377(5) . ?
C10 N2 1.451(5) . ?
C11 C12 1.376(6) . ?
C11 C16 1.509(5) . ?
C12 H12 0.9500 . ?
C12 C13 1.376(6) . ?
C13 C14 1.397(6) . ?
C13 C17 1.506(6) . ?
C14 H14 0.9500 . ?
C14 C15 1.401(6) . ?
C15 C18 1.503(6) . ?
C16 H16A 0.9800 . ?
C16 H16B 0.9800 . ?
C16 H16C 0.9800 . ?
C17 H17A 0.9800 . ?
C17 H17B 0.9800 . ?
C17 H17C 0.9800 . ?
C18 H18A 0.9800 . ?
C18 H18B 0.9800 . ?
C18 H18C 0.9800 . ?
C29 C24 1.557(5) . ?
C29 O3 1.294(5) . ?
C29 O4 1.212(5) . ?
C21 N3 1.346(5) . ?
C21 N4 1.347(5) . ?
C21 Ni1 1.915(4) . ?
C22 H22 0.9500 . ?
C22 C23 1.343(6) . ?
C22 N3 1.401(5) . ?
C23 H23 0.9500 . ?
C23 N4 1.383(5) . ?
C24 H24 1.0000 . ?
C24 C25 1.523(4) . ?
C24 N3 1.483(5) . ?
C25 H25 1.0000 . ?
C25 C26 1.536(4) . ?
C25 C28 1.533(4) . ?
C26 H26A 0.9900 . ?
C26 H26B 0.9900 . ?
C26 C27 1.516(5) . ?
C27 H27A 0.9800 . ?
C27 H27B 0.9800 . ?
C27 H27C 0.9800 . ?
C28 H28A 0.9800 . ?
C28 H28B 0.9800 . ?
C28 H28C 0.9800 . ?
C30 C31 1.388(6) . ?
C30 C35 1.393(5) . ?
C30 N4 1.442(5) . ?
C31 C32 1.401(6) . ?
C31 C36 1.499(6) . ?
C32 H32 0.9500 . ?
C32 C33 1.390(6) . ?
C33 C34 1.380(6) . ?
C33 C37 1.508(6) . ?
C34 H34 0.9500 . ?
C34 C35 1.389(6) . ?
C35 C38 1.492(6) . ?
C36 H36A 0.9800 . ?
C36 H36B 0.9800 . ?
C36 H36C 0.9800 . ?
C37 H37A 0.9800 . ?
C37 H37B 0.9800 . ?
C37 H37C 0.9800 . ?
C38 H38A 0.9800 . ?
C38 H38B 0.9800 . ?
C38 H38C 0.9800 . ?
Ni1 O1 1.865(3) . ?
Ni1 O3 1.873(3) . ?

loop_
_geom_torsion_atom_site_label_1
_geom_torsion_atom_site_label_2
_geom_torsion_atom_site_label_3
_geom_torsion_atom_site_label_4
_geom_torsion
_geom_torsion_site_symmetry_1
_geom_torsion_site_symmetry_2
_geom_torsion_site_symmetry_3
_geom_torsion_site_symmetry_4
_geom_torsion_publ_flag
C1 Ni1 O1 C9 31.4(4) . . . . ?
C1 Ni1 O3 C29 142.7(4) . . . . ?
C2 C3 N2 C1 0.3(5) . . . . ?
C2 C3 N2 C10 -165.2(4) . . . . ?
C3 C2 N1 C1 0.0(5) . . . . ?
C3 C2 N1 C4 176.4(4) . . . . ?
C9 C4 C5 C6 -162.2(3) . . . . ?
C9 C4 C5 C8 73.7(4) . . . . ?
C9 C4 N1 C1 42.1(5) . . . . ?
C9 C4 N1 C2 -133.9(4) . . . . ?
C4 C9 O1 Ni1 5.6(5) . . . . ?
C4 C5 C6 C7 93.0(4) . . . . ?
C5 C4 N1 C1 -82.8(5) . . . . ?
C5 C4 N1 C2 101.2(4) . . . . ?
C8 C5 C6 C7 -144.5(4) . . . . ?
C10 C11 C12 C13 -0.3(7) . . . . ?
C11 C10 C15 C14 1.3(6) . . . . ?
C11 C10 C15 C18 -179.7(4) . . . . ?
C11 C10 N2 C1 -75.2(5) . . . . ?
C11 C10 N2 C3 88.2(5) . . . . ?
C11 C12 C13 C14 1.2(7) . . . . ?
C11 C12 C13 C17 -179.3(4) . . . . ?
C12 C13 C14 C15 -0.8(6) . . . . ?
C13 C14 C15 C10 -0.4(6) . . . . ?
C13 C14 C15 C18 -179.4(4) . . . . ?
C15 C10 C11 C12 -1.0(6) . . . . ?
C15 C10 C11 C16 176.8(4) . . . . ?
C15 C10 N2 C1 107.3(5) . . . . ?
C15 C10 N2 C3 -89.2(5) . . . . ?
C16 C11 C12 C13 -178.0(4) . . . . ?
C17 C13 C14 C15 179.7(4) . . . . ?
C29 C24 C25 C26 177.9(3) . . . . ?
C29 C24 C25 C28 56.8(4) . . . . ?
C29 C24 N3 C21 -59.0(4) . . . . ?
C29 C24 N3 C22 112.0(4) . . . . ?
C21 Ni1 O1 C9 -148.8(4) . . . . ?
C21 Ni1 O3 C29 -37.2(4) . . . . ?
C22 C23 N4 C21 0.2(5) . . . . ?
C22 C23 N4 C30 172.2(4) . . . . ?
C23 C22 N3 C21 -1.4(5) . . . . ?
C23 C22 N3 C24 -173.0(4) . . . . ?
C24 C29 O3 Ni1 -9.6(5) . . . . ?
C24 C25 C26 C27 160.4(3) . . . . ?
C25 C24 N3 C21 172.7(3) . . . . ?
C25 C24 N3 C22 -16.4(6) . . . . ?
C28 C25 C26 C27 -78.9(4) . . . . ?
C30 C31 C32 C33 -0.3(6) . . . . ?
C31 C30 C35 C34 -0.3(6) . . . . ?
C31 C30 C35 C38 179.4(4) . . . . ?
C31 C30 N4 C21 86.9(5) . . . . ?
C31 C30 N4 C23 -83.9(5) . . . . ?
C31 C32 C33 C34 1.1(6) . . . . ?
C31 C32 C33 C37 179.6(4) . . . . ?
C32 C33 C34 C35 -1.5(6) . . . . ?
C33 C34 C35 C30 1.1(6) . . . . ?
C33 C34 C35 C38 -178.6(4) . . . . ?
C35 C30 C31 C32 -0.1(6) . . . . ?
C35 C30 C31 C36 177.7(4) . . . . ?
C35 C30 N4 C21 -94.2(5) . . . . ?
C35 C30 N4 C23 95.0(5) . . . . ?
C36 C31 C32 C33 -178.1(4) . . . . ?
C37 C33 C34 C35 180.0(4) . . . . ?
N1 C1 N2 C3 -0.2(4) . . . . ?
N1 C1 N2 C10 165.0(3) . . . . ?
N1 C1 Ni1 O1 -35.9(3) . . . . ?
N1 C1 Ni1 O3 142.7(3) . . . . ?
N1 C2 C3 N2 -0.2(5) . . . . ?
N1 C4 C5 C6 -37.5(4) . . . . ?
N1 C4 C5 C8 -161.6(3) . . . . ?
N2 C1 N1 C2 0.1(4) . . . . ?
N2 C1 N1 C4 -176.3(3) . . . . ?
N2 C1 Ni1 O1 144.9(4) . . . . ?
N2 C1 Ni1 O3 -36.6(4) . . . . ?
N2 C10 C11 C12 -178.3(4) . . . . ?
N2 C10 C11 C16 -0.6(6) . . . . ?
N2 C10 C15 C14 178.6(4) . . . . ?
N2 C10 C15 C18 -2.4(6) . . . . ?
N3 C21 N4 C23 -1.1(4) . . . . ?
N3 C21 N4 C30 -172.9(3) . . . . ?
N3 C22 C23 N4 0.7(5) . . . . ?
N3 C24 C25 C26 -61.4(4) . . . . ?
N3 C24 C25 C28 177.5(3) . . . . ?
N4 C21 N3 C22 1.5(4) . . . . ?
N4 C21 N3 C24 174.0(3) . . . . ?
N4 C30 C31 C32 178.8(4) . . . . ?
N4 C30 C31 C36 -3.5(6) . . . . ?
N4 C30 C35 C34 -179.1(4) . . . . ?
N4 C30 C35 C38 0.6(6) . . . . ?
Ni1 C1 N1 C2 -179.3(3) . . . . ?
Ni1 C1 N1 C4 4.2(5) . . . . ?
Ni1 C1 N2 C3 179.1(3) . . . . ?
Ni1 C1 N2 C10 -15.6(6) . . . . ?
Ni1 C21 N3 C22 -170.4(3) . . . . ?
Ni1 C21 N3 C24 2.1(5) . . . . ?
Ni1 C21 N4 C23 169.1(3) . . . . ?
Ni1 C21 N4 C30 -2.7(6) . . . . ?
O1 C9 C4 C5 79.8(4) . . . . ?
O1 C9 C4 N1 -47.6(5) . . . . ?
O2 C9 C4 C5 -99.0(4) . . . . ?
O2 C9 C4 N1 133.7(4) . . . . ?
O2 C9 O1 Ni1 -175.7(3) . . . . ?
O3 C29 C24 C25 -171.0(3) . . . . ?
O3 C29 C24 N3 63.2(4) . . . . ?
O4 C29 C24 C25 9.6(6) . . . . ?
O4 C29 C24 N3 -116.2(4) . . . . ?
O4 C29 O3 Ni1 169.7(3) . . . . ?

loop_
_twin_individual_id
_twin_individual_mass_fraction_refined
1 0.975(12)
2 0.025(12)
